data_8101368
loop_
_publ_author_name
'Hofmann, Peter'
'Meier, Claudia'
'Maier, Alfons'
'Steck, Oliver'
'Sporys, Volker'
'Rominger, Frank'

_publ_section_title
;
Crystal structure of di-\m~2~-chlorobis[bis(di-tert-butylphosphino)-
methane]diiridium, C~34~H~76~Cl~2~Ir~2~P~4~ and of di-\m~2~-iodobis
[bis(di-tert-butylphosphino)methane]diiridium, C~34~H~76~I~2~Ir~2~P~4~, 
two halide-bridged iridium dimers
;
_journal_issue 4
_journal_name_full 'Zeitschrift f\"ur Kristallographie - New Crystal Structures'
_journal_page_first 609
_journal_page_last 614
_journal_volume 215
_journal_year 2000
_chemical_formula_sum 'C34 H76 I2 Ir2 P4'
_chemical_formula_weight 1247.03
_space_group_IT_number 14
_symmetry_cell_setting monoclinic
_symmetry_space_group_name_Hall '-P 2yn'
_symmetry_space_group_name_H-M 'P 1 21/n 1'
_cell_angle_alpha 90.00
_cell_angle_beta 107.0840(10)
_cell_angle_gamma 90.00
_cell_formula_units_Z 8
_cell_length_a 23.8048(3)
_cell_length_b 15.9520(3)
_cell_length_c 24.1559(5)
_cell_measurement_temperature 200(2)
_cell_volume 8768.1(3)
_diffrn_ambient_temperature 200(2)
_exptl_crystal_density_diffrn 1.889
_cod_depositor_comments
;
The following automatic conversions were performed:
'_symmetry_cell_setting' value 'Monoclinic' changed to 'monoclinic'
according to '/home/saulius/struct/CIF-dictionaries/cif_core.dic'
dictionary named 'cif_core.dic' version 2.4.1 from 2010-06-29.

Automatic conversion script
Id: cif_fix_enum 1527 2010-12-29 10:47:43Z saulius 
;
_cod_original_sg_symbol_H-M 'P 21/n'
_cod_database_code 8101368

loop_
_symmetry_equiv_pos_as_xyz
'x, y, z'
'-x+1/2, y+1/2, -z+1/2'
'-x, -y, -z'
'x-1/2, -y-1/2, z-1/2'

loop_
_atom_site_label
_atom_site_type_symbol
_atom_site_fract_x
_atom_site_fract_y
_atom_site_fract_z
_atom_site_U_iso_or_equiv
_atom_site_adp_type
_atom_site_occupancy
_atom_site_symmetry_multiplicity
_atom_site_Wyckoff_symbol
_atom_site_calc_flag
_atom_site_refinement_flags
_atom_site_disorder_assembly
_atom_site_disorder_group
Ir1_1 Ir 0.248909(17) 0.10870(2) 0.805078(16) 0.02451(10) Uani 1 4 e d . . .
Ir2_1 Ir 0.294109(16) 0.23043(2) 0.933522(15) 0.02070(10) Uani 1 4 e d . . .
I1_1 I 0.18804(3) 0.20918(4) 0.85546(3) 0.03565(19) Uani 1 4 e d . . .
I2_1 I 0.33561(3) 0.22414(4) 0.84095(3) 0.03102(17) Uani 1 4 e d . . .
P1_1 P 0.29217(12) 0.01731(17) 0.76185(11) 0.0291(7) Uani 1 4 e d . . .
P2_1 P 0.18233(11) 0.00961(17) 0.77266(11) 0.0288(7) Uani 1 4 e d . . .
P3_1 P 0.37450(10) 0.25950(16) 1.00431(10) 0.0224(6) Uani 1 4 e d . . .
P4_1 P 0.26619(10) 0.22740(16) 1.01286(10) 0.0227(6) Uani 1 4 e d . . .
C10_1 C 0.2275(4) -0.0547(6) 0.7374(4) 0.028(3) Uani 1 4 e d . . .
H10A_1 H 0.2110 -0.0574 0.6947 0.034 Uiso 1 4 e calc R . .
H10B_1 H 0.2356 -0.1118 0.7539 0.034 Uiso 1 4 e calc R . .
C11_1 C 0.3583(4) -0.0454(6) 0.8080(5) 0.035(3) Uani 1 4 e d . . .
C12_1 C 0.4161(5) -0.0087(7) 0.8038(5) 0.063(4) Uani 1 4 e d . . .
H12A_1 H 0.4171 0.0516 0.8120 0.095 Uiso 1 4 e calc R . .
H12B_1 H 0.4192 -0.0177 0.7646 0.095 Uiso 1 4 e calc R . .
H12C_1 H 0.4490 -0.0364 0.8320 0.095 Uiso 1 4 e calc R . .
C13_1 C 0.3604(5) -0.0368(7) 0.8711(5) 0.057(4) Uani 1 4 e d . . .
H13A_1 H 0.3975 -0.0600 0.8957 0.085 Uiso 1 4 e calc R . .
H13B_1 H 0.3274 -0.0674 0.8780 0.085 Uiso 1 4 e calc R . .
H13C_1 H 0.3577 0.0226 0.8805 0.085 Uiso 1 4 e calc R . .
C14_1 C 0.3555(5) -0.1375(7) 0.7919(5) 0.057(4) Uani 1 4 e d . . .
H14A_1 H 0.3903 -0.1663 0.8164 0.085 Uiso 1 4 e calc R . .
H14B_1 H 0.3542 -0.1432 0.7511 0.085 Uiso 1 4 e calc R . .
H14C_1 H 0.3200 -0.1626 0.7977 0.085 Uiso 1 4 e calc R . .
C15_1 C 0.3089(5) 0.0464(7) 0.6917(4) 0.035(3) Uani 1 4 e d . . .
C16_1 C 0.3551(5) 0.1171(7) 0.7010(5) 0.056(4) Uani 1 4 e d . . .
H16A_1 H 0.3938 0.0951 0.7226 0.084 Uiso 1 4 e calc R . .
H16B_1 H 0.3443 0.1629 0.7229 0.084 Uiso 1 4 e calc R . .
H16C_1 H 0.3566 0.1382 0.6633 0.084 Uiso 1 4 e calc R . .
C17_1 C 0.3261(5) -0.0279(7) 0.6607(4) 0.054(4) Uani 1 4 e d . . .
H17A_1 H 0.2940 -0.0689 0.6511 0.081 Uiso 1 4 e calc R . .
H17B_1 H 0.3616 -0.0541 0.6860 0.081 Uiso 1 4 e calc R . .
H17C_1 H 0.3337 -0.0086 0.6250 0.081 Uiso 1 4 e calc R . .
C18_1 C 0.2528(5) 0.0845(7) 0.6506(4) 0.057(4) Uani 1 4 e d . . .
H18A_1 H 0.2615 0.1075 0.6164 0.085 Uiso 1 4 e calc R . .
H18B_1 H 0.2384 0.1294 0.6706 0.085 Uiso 1 4 e calc R . .
H18C_1 H 0.2227 0.0409 0.6385 0.085 Uiso 1 4 e calc R . .
C21_1 C 0.1605(5) -0.0639(6) 0.8248(5) 0.039(3) Uani 1 4 e d . . .
C22_1 C 0.2181(5) -0.1007(7) 0.8658(5) 0.058(4) Uani 1 4 e d . . .
H22A_1 H 0.2418 -0.0554 0.8886 0.087 Uiso 1 4 e calc R . .
H22B_1 H 0.2404 -0.1285 0.8428 0.087 Uiso 1 4 e calc R . .
H22C_1 H 0.2085 -0.1416 0.8919 0.087 Uiso 1 4 e calc R . .
C23_1 C 0.1325(5) -0.0182(7) 0.8656(5) 0.053(3) Uani 1 4 e d . . .
H23A_1 H 0.0938 0.0033 0.8435 0.080 Uiso 1 4 e calc R . .
H23B_1 H 0.1577 0.0286 0.8841 0.080 Uiso 1 4 e calc R . .
H23C_1 H 0.1279 -0.0572 0.8953 0.080 Uiso 1 4 e calc R . .
C24_1 C 0.1230(5) -0.1382(7) 0.7954(5) 0.057(4) Uani 1 4 e d . . .
H24A_1 H 0.1179 -0.1771 0.8249 0.086 Uiso 1 4 e calc R . .
H24B_1 H 0.1426 -0.1671 0.7704 0.086 Uiso 1 4 e calc R . .
H24C_1 H 0.0845 -0.1179 0.7720 0.086 Uiso 1 4 e calc R . .
C25_1 C 0.1119(4) 0.0380(7) 0.7148(4) 0.038(3) Uani 1 4 e d . . .
C26_1 C 0.1222(5) 0.1170(8) 0.6832(5) 0.075(4) Uani 1 4 e d . . .
H26A_1 H 0.1482 0.1037 0.6596 0.112 Uiso 1 4 e calc R . .
H26B_1 H 0.1406 0.1601 0.7117 0.112 Uiso 1 4 e calc R . .
H26C_1 H 0.0846 0.1377 0.6583 0.112 Uiso 1 4 e calc R . .
C27_1 C 0.0878(5) -0.0296(8) 0.6711(5) 0.064(4) Uani 1 4 e d . . .
H27A_1 H 0.0495 -0.0123 0.6455 0.097 Uiso 1 4 e calc R . .
H27B_1 H 0.0833 -0.0814 0.6912 0.097 Uiso 1 4 e calc R . .
H27C_1 H 0.1149 -0.0394 0.6481 0.097 Uiso 1 4 e calc R . .
C28_1 C 0.0632(4) 0.0628(8) 0.7423(5) 0.062(4) Uani 1 4 e d . . .
H28A_1 H 0.0277 0.0789 0.7118 0.093 Uiso 1 4 e calc R . .
H28B_1 H 0.0767 0.1102 0.7687 0.093 Uiso 1 4 e calc R . .
H28C_1 H 0.0545 0.0151 0.7640 0.093 Uiso 1 4 e calc R . .
C30_1 C 0.3389(4) 0.2565(6) 1.0635(4) 0.026(2) Uani 1 4 e d . . .
H30A_1 H 0.3554 0.2129 1.0929 0.032 Uiso 1 4 e calc R . .
H30B_1 H 0.3386 0.3116 1.0822 0.032 Uiso 1 4 e calc R . .
C31_1 C 0.4392(4) 0.1835(6) 1.0291(4) 0.031(3) Uani 1 4 e d . . .
C32_1 C 0.4650(4) 0.1650(6) 0.9797(5) 0.043(3) Uani 1 4 e d . . .
H32A_1 H 0.4854 0.2149 0.9717 0.064 Uiso 1 4 e calc R . .
H32B_1 H 0.4333 0.1498 0.9449 0.064 Uiso 1 4 e calc R . .
H32C_1 H 0.4929 0.1184 0.9906 0.064 Uiso 1 4 e calc R . .
C33_1 C 0.4151(5) 0.0989(6) 1.0415(5) 0.054(3) Uani 1 4 e d . . .
H33A_1 H 0.4475 0.0589 1.0548 0.081 Uiso 1 4 e calc R . .
H33B_1 H 0.3869 0.0777 1.0061 0.081 Uiso 1 4 e calc R . .
H33C_1 H 0.3954 0.1059 1.0716 0.081 Uiso 1 4 e calc R . .
C34_1 C 0.4860(4) 0.2133(7) 1.0831(4) 0.053(3) Uani 1 4 e d . . .
H34A_1 H 0.4675 0.2274 1.1132 0.080 Uiso 1 4 e calc R . .
H34B_1 H 0.5056 0.2631 1.0737 0.080 Uiso 1 4 e calc R . .
H34C_1 H 0.5150 0.1687 1.0971 0.080 Uiso 1 4 e calc R . .
C35_1 C 0.4080(4) 0.3696(6) 1.0041(4) 0.028(2) Uani 1 4 e d . . .
C36_1 C 0.4584(4) 0.3679(6) 0.9766(4) 0.043(3) Uani 1 4 e d . . .
H36A_1 H 0.4722 0.4252 0.9740 0.064 Uiso 1 4 e calc R . .
H36B_1 H 0.4444 0.3435 0.9378 0.064 Uiso 1 4 e calc R . .
H36C_1 H 0.4907 0.3339 1.0006 0.064 Uiso 1 4 e calc R . .
C37_1 C 0.3606(4) 0.4273(6) 0.9659(4) 0.037(3) Uani 1 4 e d . . .
H37A_1 H 0.3289 0.4347 0.9838 0.055 Uiso 1 4 e calc R . .
H37B_1 H 0.3447 0.4020 0.9275 0.055 Uiso 1 4 e calc R . .
H37C_1 H 0.3779 0.4819 0.9621 0.055 Uiso 1 4 e calc R . .
C38_1 C 0.4298(5) 0.4090(7) 1.0647(4) 0.047(3) Uani 1 4 e d . . .
H38A_1 H 0.4626 0.3760 1.0889 0.071 Uiso 1 4 e calc R . .
H38B_1 H 0.3977 0.4097 1.0825 0.071 Uiso 1 4 e calc R . .
H38C_1 H 0.4430 0.4665 1.0615 0.071 Uiso 1 4 e calc R . .
C41_1 C 0.2427(4) 0.1216(6) 1.0368(4) 0.028(2) Uani 1 4 e d . . .
C42_1 C 0.2645(4) 0.0525(6) 1.0048(4) 0.037(3) Uani 1 4 e d . . .
H42A_1 H 0.3071 0.0463 1.0214 0.056 Uiso 1 4 e calc R . .
H42B_1 H 0.2554 0.0672 0.9638 0.056 Uiso 1 4 e calc R . .
H42C_1 H 0.2451 -0.0003 1.0088 0.056 Uiso 1 4 e calc R . .
C43_1 C 0.1750(4) 0.1137(6) 1.0196(5) 0.045(3) Uani 1 4 e d . . .
H43A_1 H 0.1587 0.1211 0.9776 0.068 Uiso 1 4 e calc R . .
H43B_1 H 0.1591 0.1568 1.0396 0.068 Uiso 1 4 e calc R . .
H43C_1 H 0.1644 0.0581 1.0305 0.068 Uiso 1 4 e calc R . .
C44_1 C 0.2673(5) 0.1072(6) 1.1021(4) 0.047(3) Uani 1 4 e d . . .
H44A_1 H 0.2525 0.0538 1.1123 0.070 Uiso 1 4 e calc R . .
H44B_1 H 0.2548 0.1530 1.1229 0.070 Uiso 1 4 e calc R . .
H44C_1 H 0.3103 0.1056 1.1130 0.070 Uiso 1 4 e calc R . .
C45_1 C 0.2147(4) 0.3108(6) 1.0263(4) 0.028(2) Uani 1 4 e d . . .
C46_1 C 0.1534(4) 0.3087(6) 0.9820(4) 0.038(3) Uani 1 4 e d . . .
H46A_1 H 0.1294 0.3544 0.9901 0.058 Uiso 1 4 e calc R . .
H46B_1 H 0.1345 0.2549 0.9846 0.058 Uiso 1 4 e calc R . .
H46C_1 H 0.1571 0.3155 0.9429 0.058 Uiso 1 4 e calc R . .
C47_1 C 0.2099(5) 0.3079(6) 1.0881(4) 0.043(3) Uani 1 4 e d . . .
H47A_1 H 0.2492 0.3109 1.1158 0.065 Uiso 1 4 e calc R . .
H47B_1 H 0.1909 0.2555 1.0938 0.065 Uiso 1 4 e calc R . .
H47C_1 H 0.1864 0.3556 1.0942 0.065 Uiso 1 4 e calc R . .
C48_1 C 0.2396(4) 0.3970(6) 1.0182(4) 0.038(3) Uani 1 4 e d . . .
H48A_1 H 0.2135 0.4409 1.0249 0.057 Uiso 1 4 e calc R . .
H48B_1 H 0.2424 0.4018 0.9786 0.057 Uiso 1 4 e calc R . .
H48C_1 H 0.2787 0.4036 1.0459 0.057 Uiso 1 4 e calc R . .
Ir1_2 Ir 0.202185(15) 0.23708(2) 0.323563(15) 0.02093(10) Uani 1 4 e d . . .
Ir2_2 Ir 0.353401(15) 0.24258(2) 0.356809(15) 0.02085(10) Uani 1 4 e d . . .
I1_2 I 0.27842(3) 0.35053(4) 0.38496(3) 0.02800(17) Uani 1 4 e d . . .
I2_2 I 0.27206(3) 0.23659(4) 0.25315(3) 0.02793(16) Uani 1 4 e d . . .
P1_2 P 0.13897(11) 0.13883(17) 0.28078(11) 0.0281(7) Uani 1 4 e d . . .
P2_2 P 0.13888(10) 0.23128(16) 0.37436(11) 0.0242(6) Uani 1 4 e d . . .
P3_2 P 0.42190(11) 0.15803(16) 0.34243(11) 0.0243(6) Uani 1 4 e d . . .
P4_2 P 0.42422(10) 0.24421(17) 0.43912(11) 0.0292(7) Uani 1 4 e d . . .
C10_2 C 0.0935(4) 0.1454(6) 0.3313(4) 0.032(3) Uani 1 4 e d . . .
H10A_2 H 0.0945 0.0935 0.3539 0.038 Uiso 1 4 e calc R . .
H10B_2 H 0.0524 0.1625 0.3120 0.038 Uiso 1 4 e calc R . .
C11_2 C 0.1663(5) 0.0277(6) 0.2818(5) 0.039(3) Uani 1 4 e d . . .
C12_2 C 0.1228(5) -0.0388(7) 0.2893(5) 0.064(4) Uani 1 4 e d . . .
H12A_2 H 0.1411 -0.0943 0.2922 0.097 Uiso 1 4 e calc R . .
H12B_2 H 0.0875 -0.0376 0.2558 0.097 Uiso 1 4 e calc R . .
H12C_2 H 0.1119 -0.0272 0.3246 0.097 Uiso 1 4 e calc R . .
C13_2 C 0.1841(5) 0.0058(7) 0.2267(5) 0.057(4) Uani 1 4 e d . . .
H13A_2 H 0.2003 -0.0511 0.2302 0.086 Uiso 1 4 e calc R . .
H13B_2 H 0.2139 0.0457 0.2223 0.086 Uiso 1 4 e calc R . .
H13C_2 H 0.1495 0.0090 0.1926 0.086 Uiso 1 4 e calc R . .
C14_2 C 0.2235(5) 0.0179(6) 0.3320(4) 0.048(3) Uani 1 4 e d . . .
H14A_2 H 0.2143 0.0198 0.3690 0.072 Uiso 1 4 e calc R . .
H14B_2 H 0.2505 0.0635 0.3305 0.072 Uiso 1 4 e calc R . .
H14C_2 H 0.2419 -0.0360 0.3284 0.072 Uiso 1 4 e calc R . .
C15_2 C 0.0860(5) 0.1579(8) 0.2061(4) 0.045(3) Uani 1 4 e d . . .
C16_2 C 0.0518(5) 0.2388(8) 0.2089(5) 0.074(4) Uani 1 4 e d . . .
H16A_2 H 0.0252 0.2515 0.1704 0.111 Uiso 1 4 e calc R . .
H16B_2 H 0.0795 0.2852 0.2219 0.111 Uiso 1 4 e calc R . .
H16C_2 H 0.0289 0.2312 0.2363 0.111 Uiso 1 4 e calc R . .
C17_2 C 0.0403(5) 0.0888(8) 0.1846(5) 0.070(4) Uani 1 4 e d . . .
H17A_2 H 0.0184 0.0804 0.2127 0.106 Uiso 1 4 e calc R . .
H17B_2 H 0.0602 0.0366 0.1801 0.106 Uiso 1 4 e calc R . .
H17C_2 H 0.0131 0.1052 0.1472 0.106 Uiso 1 4 e calc R . .
C18_2 C 0.1196(5) 0.1757(9) 0.1618(5) 0.080(5) Uani 1 4 e d . . .
H18A_2 H 0.1428 0.1262 0.1583 0.119 Uiso 1 4 e calc R . .
H18B_2 H 0.1459 0.2236 0.1749 0.119 Uiso 1 4 e calc R . .
H18C_2 H 0.0916 0.1885 0.1241 0.119 Uiso 1 4 e calc R . .
C21_2 C 0.1621(4) 0.1901(6) 0.4527(4) 0.028(2) Uani 1 4 e d . . .
C22_2 C 0.1086(4) 0.1693(6) 0.4740(4) 0.038(3) Uani 1 4 e d . . .
H22A_2 H 0.1220 0.1424 0.5122 0.057 Uiso 1 4 e calc R . .
H22B_2 H 0.0822 0.1311 0.4465 0.057 Uiso 1 4 e calc R . .
H22C_2 H 0.0875 0.2211 0.4770 0.057 Uiso 1 4 e calc R . .
C23_2 C 0.1945(4) 0.1078(6) 0.4525(4) 0.037(3) Uani 1 4 e d . . .
H23A_2 H 0.2269 0.1170 0.4358 0.055 Uiso 1 4 e calc R . .
H23B_2 H 0.1673 0.0662 0.4293 0.055 Uiso 1 4 e calc R . .
H23C_2 H 0.2103 0.0872 0.4923 0.055 Uiso 1 4 e calc R . .
C24_2 C 0.2045(4) 0.2494(7) 0.4948(4) 0.049(3) Uani 1 4 e d . . .
H24A_2 H 0.2236 0.2196 0.5309 0.074 Uiso 1 4 e calc R . .
H24B_2 H 0.1827 0.2975 0.5031 0.074 Uiso 1 4 e calc R . .
H24C_2 H 0.2344 0.2691 0.4773 0.074 Uiso 1 4 e calc R . .
C25_2 C 0.0884(5) 0.3253(6) 0.3719(5) 0.038(3) Uani 1 4 e d . . .
C26_2 C 0.0939(5) 0.3858(7) 0.3256(5) 0.071(4) Uani 1 4 e d . . .
H26A_2 H 0.0846 0.3567 0.2883 0.107 Uiso 1 4 e calc R . .
H26B_2 H 0.1342 0.4073 0.3356 0.107 Uiso 1 4 e calc R . .
H26C_2 H 0.0666 0.4325 0.3230 0.107 Uiso 1 4 e calc R . .
C27_2 C 0.1066(5) 0.3773(7) 0.4288(5) 0.060(4) Uani 1 4 e d . . .
H27A_2 H 0.1480 0.3934 0.4377 0.090 Uiso 1 4 e calc R . .
H27B_2 H 0.1009 0.3435 0.4606 0.090 Uiso 1 4 e calc R . .
H27C_2 H 0.0822 0.4279 0.4240 0.090 Uiso 1 4 e calc R . .
C28_2 C 0.0234(4) 0.2993(7) 0.3589(5) 0.050(3) Uani 1 4 e d . . .
H28A_2 H 0.0005 0.3466 0.3667 0.075 Uiso 1 4 e calc R . .
H28B_2 H 0.0203 0.2518 0.3836 0.075 Uiso 1 4 e calc R . .
H28C_2 H 0.0079 0.2829 0.3181 0.075 Uiso 1 4 e calc R . .
C30_2 C 0.4749(4) 0.1714(6) 0.4162(4) 0.031(3) Uani 1 4 e d . . .
H30A_2 H 0.5122 0.1982 0.4157 0.038 Uiso 1 4 e calc R . .
H30B_2 H 0.4826 0.1188 0.4389 0.038 Uiso 1 4 e calc R . .
C31_2 C 0.4100(5) 0.0397(6) 0.3349(5) 0.036(3) Uani 1 4 e d . . .
C32_2 C 0.3908(5) 0.0089(6) 0.3873(5) 0.054(3) Uani 1 4 e d . . .
H32A_2 H 0.3585 0.0441 0.3915 0.082 Uiso 1 4 e calc R . .
H32B_2 H 0.4241 0.0125 0.4225 0.082 Uiso 1 4 e calc R . .
H32C_2 H 0.3775 -0.0494 0.3809 0.082 Uiso 1 4 e calc R . .
C33_2 C 0.4660(5) -0.0087(6) 0.3353(5) 0.056(4) Uani 1 4 e d . . .
H33A_2 H 0.4588 -0.0690 0.3365 0.083 Uiso 1 4 e calc R . .
H33B_2 H 0.4981 0.0075 0.3694 0.083 Uiso 1 4 e calc R . .
H33C_2 H 0.4768 0.0047 0.3001 0.083 Uiso 1 4 e calc R . .
C34_2 C 0.3602(4) 0.0190(6) 0.2810(5) 0.048(3) Uani 1 4 e d . . .
H34A_2 H 0.3729 0.0293 0.2466 0.072 Uiso 1 4 e calc R . .
H34B_2 H 0.3262 0.0543 0.2797 0.072 Uiso 1 4 e calc R . .
H34C_2 H 0.3494 -0.0401 0.2821 0.072 Uiso 1 4 e calc R . .
C35_2 C 0.4613(4) 0.1898(6) 0.2863(4) 0.032(3) Uani 1 4 e d . . .
C36_2 C 0.4519(5) 0.2829(7) 0.2735(5) 0.064(4) Uani 1 4 e d . . .
H36A_2 H 0.4655 0.2973 0.2402 0.097 Uiso 1 4 e calc R . .
H36B_2 H 0.4742 0.3152 0.3074 0.097 Uiso 1 4 e calc R . .
H36C_2 H 0.4100 0.2961 0.2648 0.097 Uiso 1 4 e calc R . .
C37_2 C 0.4355(5) 0.1444(8) 0.2296(4) 0.062(4) Uani 1 4 e d . . .
H37A_2 H 0.3934 0.1567 0.2148 0.093 Uiso 1 4 e calc R . .
H37B_2 H 0.4412 0.0839 0.2357 0.093 Uiso 1 4 e calc R . .
H37C_2 H 0.4553 0.1632 0.2014 0.093 Uiso 1 4 e calc R . .
C38_2 C 0.5277(4) 0.1731(7) 0.3081(5) 0.049(3) Uani 1 4 e d . . .
H38A_2 H 0.5346 0.1142 0.3199 0.073 Uiso 1 4 e calc R . .
H38B_2 H 0.5456 0.2094 0.3414 0.073 Uiso 1 4 e calc R . .
H38C_2 H 0.5454 0.1849 0.2771 0.073 Uiso 1 4 e calc R . .
C41_2 C 0.4104(5) 0.1994(7) 0.5067(4) 0.044(3) Uani 1 4 e d . . .
C42_2 C 0.3915(5) 0.2682(8) 0.5433(5) 0.076(4) Uani 1 4 e d . . .
H42A_2 H 0.3578 0.2992 0.5188 0.114 Uiso 1 4 e calc R . .
H42B_2 H 0.4243 0.3070 0.5590 0.114 Uiso 1 4 e calc R . .
H42C_2 H 0.3806 0.2418 0.5753 0.114 Uiso 1 4 e calc R . .
C43_2 C 0.4633(5) 0.1533(8) 0.5467(5) 0.067(4) Uani 1 4 e d . . .
H43A_2 H 0.4546 0.1373 0.5825 0.101 Uiso 1 4 e calc R . .
H43B_2 H 0.4977 0.1902 0.5560 0.101 Uiso 1 4 e calc R . .
H43C_2 H 0.4714 0.1029 0.5272 0.101 Uiso 1 4 e calc R . .
C44_2 C 0.3589(5) 0.1384(8) 0.4887(5) 0.062(4) Uani 1 4 e d . . .
H44A_2 H 0.3446 0.1266 0.5220 0.093 Uiso 1 4 e calc R . .
H44B_2 H 0.3718 0.0861 0.4750 0.093 Uiso 1 4 e calc R . .
H44C_2 H 0.3272 0.1633 0.4576 0.093 Uiso 1 4 e calc R . .
C45_2 C 0.4681(4) 0.3443(7) 0.4614(5) 0.049(3) Uani 1 4 e d . . .
C46_2 C 0.4293(5) 0.4173(7) 0.4686(6) 0.074(5) Uani 1 4 e d . . .
H46A_2 H 0.4170 0.4086 0.5035 0.111 Uiso 1 4 e calc R . .
H46B_2 H 0.3945 0.4204 0.4347 0.111 Uiso 1 4 e calc R . .
H46C_2 H 0.4515 0.4698 0.4723 0.111 Uiso 1 4 e calc R . .
C47_2 C 0.4932(5) 0.3706(7) 0.4122(5) 0.063(4) Uani 1 4 e d . . .
H47A_2 H 0.5154 0.4229 0.4228 0.095 Uiso 1 4 e calc R . .
H47B_2 H 0.4610 0.3791 0.3766 0.095 Uiso 1 4 e calc R . .
H47C_2 H 0.5194 0.3266 0.4059 0.095 Uiso 1 4 e calc R . .
C48_2 C 0.5207(4) 0.3326(7) 0.5149(5) 0.066(4) Uani 1 4 e d . . .
H48A_2 H 0.5468 0.3812 0.5194 0.100 Uiso 1 4 e calc R . .
H48B_2 H 0.5422 0.2818 0.5104 0.100 Uiso 1 4 e calc R . .
H48C_2 H 0.5071 0.3271 0.5492 0.100 Uiso 1 4 e calc R . .

loop_
_atom_site_aniso_label
_atom_site_aniso_U_11
_atom_site_aniso_U_22
_atom_site_aniso_U_33
_atom_site_aniso_U_23
_atom_site_aniso_U_13
_atom_site_aniso_U_12
Ir1_1 0.0275(2) 0.0220(2) 0.0234(2) -0.00216(18) 0.00646(18) 0.00155(18)
Ir2_1 0.0229(2) 0.0212(2) 0.0184(2) -0.00054(17) 0.00686(16) 0.00103(18)
I1_1 0.0325(4) 0.0380(5) 0.0327(4) -0.0075(3) 0.0038(3) 0.0059(3)
I2_1 0.0399(4) 0.0310(4) 0.0266(4) -0.0039(3) 0.0167(3) -0.0072(3)
P1_1 0.0286(16) 0.0274(17) 0.0300(16) -0.0034(13) 0.0067(13) 0.0034(13)
P2_1 0.0253(16) 0.0296(17) 0.0299(16) -0.0019(13) 0.0055(13) -0.0008(13)
P3_1 0.0217(13) 0.0240(15) 0.0223(13) 0.0027(12) 0.0079(11) -0.0009(12)
P4_1 0.0226(14) 0.0249(15) 0.0212(14) -0.0012(12) 0.0077(11) -0.0023(12)
C10_1 0.028(6) 0.029(6) 0.023(6) -0.004(5) 0.001(5) -0.001(5)
C11_1 0.022(6) 0.031(7) 0.052(8) -0.001(6) 0.011(6) 0.001(5)
C12_1 0.051(9) 0.047(9) 0.087(10) -0.007(7) 0.013(8) 0.002(7)
C13_1 0.042(8) 0.055(9) 0.060(9) 0.007(7) -0.005(7) 0.022(6)
C14_1 0.049(8) 0.045(8) 0.067(9) -0.005(7) 0.003(7) 0.017(6)
C15_1 0.044(7) 0.039(7) 0.030(6) -0.003(5) 0.022(6) -0.001(6)
C16_1 0.086(10) 0.045(8) 0.052(8) 0.005(6) 0.044(7) -0.011(7)
C17_1 0.085(10) 0.054(8) 0.037(7) -0.021(6) 0.039(7) -0.004(7)
C18_1 0.069(9) 0.064(9) 0.041(8) 0.016(6) 0.025(7) 0.008(7)
C21_1 0.047(7) 0.027(7) 0.050(7) -0.014(6) 0.027(6) -0.007(6)
C22_1 0.073(9) 0.047(8) 0.065(9) 0.017(7) 0.039(7) 0.009(7)
C23_1 0.050(8) 0.059(9) 0.059(8) -0.006(7) 0.031(7) -0.009(6)
C24_1 0.069(9) 0.042(8) 0.072(9) -0.009(7) 0.038(7) -0.009(7)
C25_1 0.027(6) 0.043(8) 0.037(7) 0.000(6) -0.001(5) 0.003(5)
C26_1 0.051(8) 0.077(11) 0.069(10) 0.016(8) -0.025(7) 0.015(8)
C27_1 0.042(8) 0.072(10) 0.068(9) -0.018(8) -0.001(7) 0.003(7)
C28_1 0.031(7) 0.082(10) 0.062(9) -0.019(7) -0.003(6) 0.008(7)
C30_1 0.032(6) 0.030(6) 0.022(5) -0.002(5) 0.016(4) 0.000(5)
C31_1 0.026(6) 0.040(7) 0.030(6) 0.008(5) 0.012(5) 0.003(5)
C32_1 0.040(7) 0.030(7) 0.064(8) 0.006(6) 0.024(6) 0.011(5)
C33_1 0.043(7) 0.036(8) 0.088(10) 0.018(7) 0.027(7) 0.016(6)
C34_1 0.034(7) 0.078(10) 0.042(7) 0.013(7) 0.001(6) 0.015(6)
C35_1 0.027(6) 0.026(6) 0.036(6) 0.009(5) 0.014(5) 0.003(5)
C36_1 0.038(7) 0.038(7) 0.058(8) 0.003(6) 0.023(6) -0.006(5)
C37_1 0.044(7) 0.024(6) 0.051(7) 0.004(5) 0.028(6) 0.000(5)
C38_1 0.055(8) 0.044(8) 0.042(7) -0.011(6) 0.013(6) -0.003(6)
C41_1 0.032(6) 0.030(7) 0.030(6) -0.002(5) 0.023(5) -0.008(5)
C42_1 0.041(7) 0.021(6) 0.050(7) 0.005(5) 0.015(6) -0.001(5)
C43_1 0.035(7) 0.038(7) 0.068(8) -0.007(6) 0.024(6) -0.015(6)
C44_1 0.075(9) 0.032(7) 0.041(7) 0.001(6) 0.029(6) -0.018(6)
C45_1 0.028(6) 0.030(6) 0.031(6) 0.002(5) 0.015(5) -0.006(5)
C46_1 0.018(6) 0.041(7) 0.058(8) -0.017(6) 0.013(5) -0.003(5)
C47_1 0.052(8) 0.036(7) 0.050(7) -0.010(6) 0.028(6) 0.000(6)
C48_1 0.042(7) 0.026(7) 0.044(7) 0.002(5) 0.012(6) 0.012(5)
Ir1_2 0.0197(2) 0.0223(2) 0.0208(2) 0.00240(18) 0.00588(16) -0.00175(18)
Ir2_2 0.0182(2) 0.0221(2) 0.0202(2) -0.00114(17) 0.00241(16) 0.00085(17)
I1_2 0.0246(4) 0.0247(4) 0.0351(4) -0.0047(3) 0.0092(3) -0.0007(3)
I2_2 0.0217(3) 0.0415(4) 0.0196(3) 0.0016(3) 0.0045(3) -0.0012(3)
P1_2 0.0261(15) 0.0372(18) 0.0205(15) -0.0008(12) 0.0062(12) -0.0086(13)
P2_2 0.0248(14) 0.0217(15) 0.0296(15) 0.0050(12) 0.0135(12) 0.0013(12)
P3_2 0.0210(14) 0.0251(16) 0.0260(15) -0.0004(12) 0.0057(12) 0.0013(12)
P4_2 0.0227(14) 0.0341(18) 0.0257(15) -0.0061(13) -0.0009(12) 0.0026(13)
C10_2 0.027(6) 0.031(6) 0.039(7) 0.008(5) 0.012(5) 0.000(5)
C11_2 0.042(7) 0.030(7) 0.045(7) -0.015(5) 0.014(6) -0.020(5)
C12_2 0.083(10) 0.030(8) 0.095(11) -0.013(7) 0.049(8) -0.015(7)
C13_2 0.063(9) 0.061(9) 0.051(8) -0.023(7) 0.023(7) -0.008(7)
C14_2 0.063(8) 0.034(7) 0.051(8) 0.004(6) 0.024(7) 0.009(6)
C15_2 0.035(7) 0.070(9) 0.021(6) 0.000(6) -0.002(5) -0.026(6)
C16_2 0.057(9) 0.075(11) 0.066(9) 0.029(8) -0.018(7) 0.005(8)
C17_2 0.036(8) 0.119(13) 0.049(8) -0.017(8) 0.003(6) -0.036(8)
C18_2 0.035(8) 0.166(15) 0.033(7) 0.015(8) 0.001(6) -0.041(8)
C21_2 0.028(6) 0.039(7) 0.023(6) 0.001(5) 0.016(5) 0.002(5)
C22_2 0.048(7) 0.032(7) 0.040(7) 0.008(5) 0.023(6) -0.001(5)
C23_2 0.040(7) 0.046(7) 0.024(6) 0.005(5) 0.009(5) 0.006(6)
C24_2 0.051(7) 0.065(9) 0.029(6) -0.003(6) 0.007(6) -0.011(7)
C25_2 0.043(7) 0.028(7) 0.052(8) 0.015(6) 0.030(6) 0.020(5)
C26_2 0.063(9) 0.056(9) 0.110(11) 0.049(8) 0.050(8) 0.032(7)
C27_2 0.072(9) 0.029(7) 0.090(10) 0.000(7) 0.043(8) 0.017(6)
C28_2 0.029(7) 0.062(9) 0.069(9) 0.020(7) 0.029(6) 0.021(6)
C30_2 0.020(6) 0.033(7) 0.037(6) 0.004(5) 0.000(5) 0.006(5)
C31_2 0.043(7) 0.023(6) 0.045(7) -0.004(5) 0.016(6) 0.009(5)
C32_2 0.065(9) 0.028(7) 0.066(9) 0.015(6) 0.012(7) -0.008(6)
C33_2 0.058(9) 0.028(7) 0.078(9) -0.017(6) 0.017(7) 0.011(6)
C34_2 0.044(7) 0.036(7) 0.060(8) -0.010(6) 0.010(6) -0.005(6)
C35_2 0.030(6) 0.041(7) 0.025(6) 0.003(5) 0.009(5) 0.001(5)
C36_2 0.053(8) 0.064(10) 0.089(10) 0.037(8) 0.041(8) -0.007(7)
C37_2 0.062(9) 0.103(11) 0.028(7) 0.002(7) 0.024(6) -0.010(8)
C38_2 0.033(7) 0.065(9) 0.052(8) 0.004(6) 0.019(6) 0.006(6)
C41_2 0.046(7) 0.061(8) 0.017(6) 0.007(6) -0.003(5) 0.020(6)
C42_2 0.068(9) 0.111(12) 0.045(8) -0.018(8) 0.012(7) 0.034(9)
C43_2 0.068(9) 0.094(11) 0.036(8) 0.019(7) 0.008(7) 0.029(8)
C44_2 0.064(9) 0.078(10) 0.041(8) 0.009(7) 0.012(7) -0.002(8)
C45_2 0.020(6) 0.040(8) 0.074(9) -0.039(7) -0.006(6) -0.010(5)
C46_2 0.042(8) 0.039(8) 0.109(12) -0.024(8) -0.027(8) -0.001(6)
C47_2 0.062(9) 0.048(9) 0.071(9) -0.003(7) 0.006(8) -0.026(7)
C48_2 0.031(7) 0.059(9) 0.089(10) -0.037(7) -0.014(7) -0.013(6)

loop_
_geom_bond_atom_site_label_1
_geom_bond_atom_site_label_2
_geom_bond_distance
_geom_bond_site_symmetry_2
_geom_bond_publ_flag
Ir1_1 P2_1 2.212(3) . ?
Ir1_1 P1_1 2.215(3) . ?
Ir1_1 I1_1 2.6808(8) . ?
Ir1_1 I2_1 2.7113(7) . ?
Ir2_1 P4_1 2.206(2) . ?
Ir2_1 P3_1 2.209(2) . ?
Ir2_1 I1_1 2.6923(7) . ?
Ir2_1 I2_1 2.6991(7) . ?
P1_1 C10_1 1.872(9) . ?
P1_1 C15_1 1.908(10) . ?
P1_1 C11_1 1.921(10) . ?
P2_1 C10_1 1.864(9) . ?
P2_1 C25_1 1.896(10) . ?
P2_1 C21_1 1.901(11) . ?
P3_1 C30_1 1.864(8) . ?
P3_1 C31_1 1.912(10) . ?
P3_1 C35_1 1.929(10) . ?
P3_1 P4_1 2.696(3) . ?
P4_1 C30_1 1.860(9) . ?
P4_1 C45_1 1.900(10) . ?
P4_1 C41_1 1.919(10) . ?
C11_1 C14_1 1.517(13) . ?
C11_1 C13_1 1.517(14) . ?
C11_1 C12_1 1.526(14) . ?
C15_1 C17_1 1.522(13) . ?
C15_1 C18_1 1.536(13) . ?
C15_1 C16_1 1.546(14) . ?
C21_1 C23_1 1.528(13) . ?
C21_1 C24_1 1.528(13) . ?
C21_1 C22_1 1.551(14) . ?
C25_1 C27_1 1.499(14) . ?
C25_1 C26_1 1.528(15) . ?
C25_1 C28_1 1.548(14) . ?
C31_1 C34_1 1.521(13) . ?
C31_1 C32_1 1.523(13) . ?
C31_1 C33_1 1.531(13) . ?
C35_1 C36_1 1.532(12) . ?
C35_1 C37_1 1.537(12) . ?
C35_1 C38_1 1.537(13) . ?
C41_1 C42_1 1.522(12) . ?
C41_1 C44_1 1.531(12) . ?
C41_1 C43_1 1.546(12) . ?
C45_1 C47_1 1.531(12) . ?
C45_1 C48_1 1.532(12) . ?
C45_1 C46_1 1.537(12) . ?
Ir1_2 P2_2 2.207(2) . ?
Ir1_2 P1_2 2.208(3) . ?
Ir1_2 I1_2 2.6808(7) . ?
Ir1_2 I2_2 2.7059(7) . ?
Ir2_2 P4_2 2.197(2) . ?
Ir2_2 P3_2 2.221(3) . ?
Ir2_2 I2_2 2.6795(6) . ?
Ir2_2 I1_2 2.7068(7) . ?
P1_2 C10_2 1.856(9) . ?
P1_2 C11_2 1.885(11) . ?
P1_2 C15_2 1.898(10) . ?
P1_2 P2_2 2.700(4) . ?
P2_2 C10_2 1.861(9) . ?
P2_2 C25_2 1.912(10) . ?
P2_2 C21_2 1.925(9) . ?
P3_2 C30_2 1.869(9) . ?
P3_2 C31_2 1.909(10) . ?
P3_2 C35_2 1.928(10) . ?
P3_2 P4_2 2.697(4) . ?
P4_2 C30_2 1.871(9) . ?
P4_2 C41_2 1.897(11) . ?
P4_2 C45_2 1.897(10) . ?
C11_2 C12_2 1.531(13) . ?
C11_2 C14_2 1.542(13) . ?
C11_2 C13_2 1.551(14) . ?
C15_2 C17_2 1.527(14) . ?
C15_2 C16_2 1.538(15) . ?
C15_2 C18_2 1.539(14) . ?
C21_2 C23_2 1.524(12) . ?
C21_2 C24_2 1.532(13) . ?
C21_2 C22_2 1.544(12) . ?
C25_2 C26_2 1.510(13) . ?
C25_2 C28_2 1.544(13) . ?
C25_2 C27_2 1.554(14) . ?
C31_2 C34_2 1.518(13) . ?
C31_2 C33_2 1.537(13) . ?
C31_2 C32_2 1.546(14) . ?
C35_2 C37_2 1.512(13) . ?
C35_2 C36_2 1.520(13) . ?
C35_2 C38_2 1.537(12) . ?
C41_2 C44_2 1.526(14) . ?
C41_2 C43_2 1.530(13) . ?
C41_2 C42_2 1.558(14) . ?
C45_2 C48_2 1.524(13) . ?
C45_2 C46_2 1.527(14) . ?
C45_2 C47_2 1.539(15) . ?
